data_7034425
loop_
_publ_author_name
'Ou, Sha'
'Zheng, Jun-Ping'
'Kong, Guo-Qiang'
'Wu, Chuan-De'

_publ_section_title
;
 Designed synthesis of a series of zwitterion-polyoxometalate hybrid
 materials for selective scavenging and photolysis of dyes.
;
_journal_issue 17
_journal_name_full 'Dalton transactions (Cambridge, England : 2003)'
_journal_page_first 7862
_journal_page_last 7869
_journal_paper_doi 10.1039/c5dt00577a
_journal_volume 44
_journal_year 2015
_chemical_formula_sum 'C42 H32 Co N8 O48 W12 Zn'
_chemical_formula_weight 3747.26
_chemical_name_systematic
; 
 ? 
;
_space_group_IT_number 15
_symmetry_cell_setting monoclinic
_symmetry_space_group_name_Hall '-C 2yc'
_symmetry_space_group_name_H-M 'C 1 2/c 1'
_atom_sites_solution_hydrogens geom
_atom_sites_solution_primary direct
_atom_sites_solution_secondary difmap
_audit_creation_method SHELXL-97
_audit_update_record
;
2015-03-10 deposited with the CCDC.
2015-03-13 downloaded from the CCDC.
;
_cell_angle_alpha 90.00
_cell_angle_beta 99.919(15)
_cell_angle_gamma 90.00
_cell_formula_units_Z 4
_cell_length_a 21.018(4)
_cell_length_b 30.814(5)
_cell_length_c 19.639(3)
_cell_measurement_reflns_used 18761
_cell_measurement_temperature 293(2)
_cell_measurement_theta_max 23.82
_cell_measurement_theta_min 2.94
_cell_volume 12529(4)
_computing_cell_refinement 'CrysAlisPro (Oxford Diffraction Ltd., 2010)'
_computing_data_collection 'CrysAlisPro (Oxford Diffraction Ltd., 2010)'
_computing_data_reduction 'CrysAlisPro (Oxford Diffraction Ltd., 2010)'
_computing_molecular_graphics 'Diamond 3.1a (Brandenburg, 2005)'
_computing_publication_material 'PLATON (Spek, 2009)'
_computing_structure_refinement 'SHELXL-97 (Sheldrick, 1997)'
_computing_structure_solution 'SHELXS-97 (Sheldrick, 1990)'
_diffrn_ambient_temperature 293(2)
_diffrn_detector_area_resol_mean 10.3592
_diffrn_measured_fraction_theta_full 0.981
_diffrn_measured_fraction_theta_max 0.981
_diffrn_measurement_device_type 'Xcalibur, Atlas, Gemini ultra'
_diffrn_measurement_method '\w scans'
_diffrn_radiation_monochromator graphite
_diffrn_radiation_source 'fine-focus sealed tube'
_diffrn_radiation_type MoK\a
_diffrn_radiation_wavelength 0.71073
_diffrn_reflns_av_R_equivalents 0.0658
_diffrn_reflns_av_sigmaI/netI 0.1257
_diffrn_reflns_limit_h_max 23
_diffrn_reflns_limit_h_min -19
_diffrn_reflns_limit_k_max 34
_diffrn_reflns_limit_k_min -25
_diffrn_reflns_limit_l_max 19
_diffrn_reflns_limit_l_min -22
_diffrn_reflns_number 18761
_diffrn_reflns_theta_full 23.82
_diffrn_reflns_theta_max 23.82
_diffrn_reflns_theta_min 2.94
_diffrn_standards_interval_count none
_diffrn_standards_interval_time none
_diffrn_standards_number none
_exptl_absorpt_coefficient_mu 11.343
_exptl_absorpt_correction_T_max 0.567
_exptl_absorpt_correction_T_min 0.350
_exptl_absorpt_correction_type empirical
_exptl_absorpt_process_details CrysAlisPro
_exptl_crystal_colour blue
_exptl_crystal_density_diffrn 1.987
_exptl_crystal_density_method 'not measured'
_exptl_crystal_description needle
_exptl_crystal_F_000 6676
_exptl_crystal_size_max 0.36
_exptl_crystal_size_mid 0.08
_exptl_crystal_size_min 0.05
_platon_squeeze_details
;
About four [(CH~3~)~2~NH~2~]^+^, four DMF and seven water lattice 
guests were removed from the formula unit by the SQUEEZE process.
;
_refine_diff_density_max 0.970
_refine_diff_density_min -0.903
_refine_diff_density_rms 0.205
_refine_ls_extinction_method none
_refine_ls_goodness_of_fit_ref 1.012
_refine_ls_hydrogen_treatment constr
_refine_ls_matrix_type full
_refine_ls_number_parameters 466
_refine_ls_number_reflns 9456
_refine_ls_number_restraints 132
_refine_ls_restrained_S_all 1.012
_refine_ls_R_factor_all 0.1850
_refine_ls_R_factor_gt 0.0881
_refine_ls_shift/su_max 0.000
_refine_ls_shift/su_mean 0.000
_refine_ls_structure_factor_coef Fsqd
_refine_ls_weighting_details 'calc w=1/[\s^2^(Fo^2^)+(0.0335P)^2^+0.0000P] where P=(Fo^2^+2Fc^2^)/3'
_refine_ls_weighting_scheme calc
_refine_ls_wR_factor_gt 0.1826
_refine_ls_wR_factor_ref 0.2092
_reflns_number_gt 2949
_reflns_number_total 9456
_reflns_threshold_expression >2sigma(I)
_cod_data_source_file c5dt00577a2.cif
_cod_data_source_block 5
_cod_depositor_comments 'Adding full bibliography for 7034421--7034425.cif.'
_cod_original_sg_symbol_H-M C2/c
_cod_database_code 7034425

loop_
_symmetry_equiv_pos_as_xyz
'x, y, z'
'-x, y, -z+1/2'
'x+1/2, y+1/2, z'
'-x+1/2, y+1/2, -z+1/2'
'-x, -y, -z'
'x, -y, z-1/2'
'-x+1/2, -y+1/2, -z'
'x+1/2, -y+1/2, z-1/2'

loop_
_atom_site_label
_atom_site_type_symbol
_atom_site_fract_x
_atom_site_fract_y
_atom_site_fract_z
_atom_site_U_iso_or_equiv
_atom_site_adp_type
_atom_site_occupancy
_atom_site_symmetry_multiplicity
_atom_site_calc_flag
_atom_site_refinement_flags
W1 W 0.37882(8) 0.13294(5) 0.31284(7) 0.1267(6) Uani 1 1 d .
W2 W 0.37831(8) 0.24563(7) 0.31247(8) 0.1643(8) Uani 1 1 d .
W3 W 0.61751(8) 0.24667(6) 0.36447(7) 0.1323(6) Uani 1 1 d .
W4 W 0.49507(8) 0.19029(6) 0.42616(6) 0.1337(6) Uani 1 1 d .
W5 W 0.61663(9) 0.13324(6) 0.36321(9) 0.1602(7) Uani 1 1 d .
W6 W 0.5000 0.30241(7) 0.2500 0.1322(7) Uani 1 2 d S
W7 W 0.5000 0.07633(9) 0.2500 0.2027(13) Uani 1 2 d S
Co1 Co 0.5000 0.18961(17) 0.2500 0.0899(13) Uani 1 2 d SD
Zn1 Zn 1.0000 -0.32017(15) 0.7500 0.0968(13) Uani 1 2 d S
O1 O 0.5478(16) 0.1992(11) 0.3414(8) 0.152(10) Uani 0.50 1 d PD
O2 O 0.4441(14) 0.1402(8) 0.2448(19) 0.22(2) Uani 0.50 1 d PDU
O3 O 0.4361(12) 0.2898(8) 0.1671(11) 0.161(9) Uani 1 1 d .
O4 O 0.3459(12) 0.1875(10) 0.3045(12) 0.187(9) Uani 1 1 d U
O5 O 0.5000 0.3507(14) 0.2500 0.186(13) Uani 1 2 d SU
O6 O 0.3236(12) 0.1071(10) 0.3429(15) 0.210(12) Uani 1 1 d .
O7 O 0.6702(13) 0.1080(9) 0.4141(12) 0.177(6) Uani 1 1 d .
O8 O 0.5596(14) 0.2309(10) 0.4259(14) 0.193(10) Uani 1 1 d U
O9 O 0.3571(14) 0.2470(10) 0.2192(14) 0.206(11) Uani 1 1 d U
O10 O 0.4392(15) 0.2302(11) 0.3975(15) 0.208(11) Uani 1 1 d U
O11 O 0.6521(13) 0.1874(11) 0.3792(13) 0.202(10) Uani 1 1 d U
O12 O 0.5600(17) 0.1494(11) 0.4187(16) 0.249(14) Uani 1 1 d DU
O13 O 0.4407(17) 0.0863(12) 0.1756(17) 0.247(13) Uani 1 1 d U
O14 O 0.4322(12) 0.2927(8) 0.2991(11) 0.172(8) Uani 1 1 d U
O15 O 0.6728(10) 0.2711(8) 0.4138(12) 0.160(8) Uani 1 1 d .
O16 O 0.4941(11) 0.1889(8) 0.5082(10) 0.166(8) Uani 1 1 d .
O17 O 0.4369(12) 0.1502(10) 0.3927(12) 0.179(10) Uani 1 1 d .
O18 O 0.3425(12) 0.1281(9) 0.2215(11) 0.192(11) Uani 1 1 d D
O19 O 0.4255(12) 0.0888(8) 0.3120(11) 0.177(6) Uani 1 1 d DU
O20 O 0.3234(11) 0.2721(8) 0.3414(9) 0.159(8) Uani 1 1 d .
O21 O 0.4447(17) 0.1903(16) 0.3183(17) 0.152(10) Uani 0.50 1 d PDU
O22 O 0.5465(15) 0.2435(7) 0.2657(16) 0.115(6) Uani 0.50 1 d PD
O23 O 0.5000 0.0254(12) 0.2500 0.174(13) Uani 1 2 d S
O24 O 0.5363(11) 0.1449(7) 0.6837(9) 0.115(6) Uani 1 1 d .
O25 O 0.5890(10) 0.1023(6) 0.7647(9) 0.123(6) Uani 1 1 d .
O26 O 0.9828(16) -0.2547(11) 0.6579(15) 0.224(10) Uani 1 1 d D
O27 O 0.9248(14) -0.2921(10) 0.6947(14) 0.203(11) Uani 1 1 d DU
N1 N 0.5886(11) -0.0147(8) 0.4922(12) 0.102(7) Uani 1 1 d .
N2 N 0.5884(8) -0.0743(7) 0.4421(11) 0.077(5) Uani 1 1 d .
N3 N 0.6532(12) -0.1414(7) 0.4358(10) 0.103(7) Uani 1 1 d .
N4 N 0.7393(10) -0.1738(7) 0.4830(9) 0.090(6) Uani 1 1 d U
C1 C 0.5688(13) 0.1117(12) 0.7048(13) 0.103(10) Uani 1 1 d .
C2 C 0.5775(8) 0.0777(6) 0.6490(7) 0.087(7) Uani 1 1 d G
C3 C 0.5918(10) 0.0345(6) 0.6655(6) 0.147(14) Uani 1 1 d G
H3A H 0.5973 0.0254 0.7113 0.176 Uiso 1 1 calc R
C4 C 0.5978(11) 0.0049(5) 0.6135(10) 0.157(14) Uani 1 1 d G
H4A H 0.6074 -0.0240 0.6246 0.189 Uiso 1 1 calc R
C5 C 0.5896(10) 0.0185(5) 0.5451(8) 0.122(11) Uani 1 1 d G
C6 C 0.5753(8) 0.0617(6) 0.5286(6) 0.094(8) Uani 1 1 d G
H6A H 0.5698 0.0708 0.4828 0.113 Uiso 1 1 calc R
C7 C 0.5692(8) 0.0913(4) 0.5805(8) 0.093(8) Uani 1 1 d G
H7A H 0.5597 0.1201 0.5695 0.112 Uiso 1 1 calc R
C8 C 0.5893(11) -0.0543(10) 0.5022(12) 0.095(8) Uani 1 1 d D
H8A H 0.5903 -0.0679 0.5447 0.114 Uiso 1 1 calc R
C9 C 0.5844(15) -0.0060(8) 0.4231(14) 0.114(10) Uani 1 1 d D
H9A H 0.5821 0.0213 0.4025 0.137 Uiso 1 1 calc R
C10 C 0.5844(13) -0.0427(11) 0.3927(13) 0.107(9) Uani 1 1 d .
H10A H 0.5821 -0.0471 0.3455 0.128 Uiso 1 1 calc R
C11 C 0.5864(14) -0.1178(11) 0.4274(14) 0.122(11) Uani 1 1 d .
H11A H 0.5646 -0.1217 0.3801 0.146 Uiso 1 1 calc R
H11B H 0.5605 -0.1320 0.4572 0.146 Uiso 1 1 calc R
C12 C 0.6846(12) -0.1598(9) 0.4929(13) 0.101(8) Uani 1 1 d DU
H12A H 0.6689 -0.1623 0.5342 0.121 Uiso 1 1 calc R
C13 C 0.6909(14) -0.1388(9) 0.3928(13) 0.106(8) Uani 1 1 d U
H13A H 0.6802 -0.1272 0.3486 0.127 Uiso 1 1 calc R
C14 C 0.7496(14) -0.1555(10) 0.4202(13) 0.120(9) Uani 1 1 d DU
H14A H 0.7876 -0.1549 0.4019 0.144 Uiso 1 1 calc R
C15 C 0.7715(10) -0.2110(10) 0.5886(14) 0.29(3) Uani 1 1 d G
H15A H 0.7304 -0.2074 0.5992 0.344 Uiso 1 1 calc R
C16 C 0.7867(10) -0.1927(8) 0.5287(11) 0.112(8) Uani 1 1 d GU
C17 C 0.8482(12) -0.1980(8) 0.5129(9) 0.22(2) Uani 1 1 d G
H17A H 0.8584 -0.1858 0.4728 0.264 Uiso 1 1 calc R
C18 C 0.8945(10) -0.2216(9) 0.5569(13) 0.164(10) Uani 1 1 d G
H18A H 0.9356 -0.2252 0.5463 0.197 Uiso 1 1 calc R
C19 C 0.8792(13) -0.2399(8) 0.6168(12) 0.164(10) Uani 1 1 d GDU
C20 C 0.8178(15) -0.2346(9) 0.6326(12) 0.224(10) Uani 1 1 d G
H20A H 0.8076 -0.2468 0.6727 0.269 Uiso 1 1 calc R
C21 C 0.9277(15) -0.2680(13) 0.660(2) 0.224(10) Uani 1 1 d DU

loop_
_atom_site_aniso_label
_atom_site_aniso_U_11
_atom_site_aniso_U_22
_atom_site_aniso_U_33
_atom_site_aniso_U_23
_atom_site_aniso_U_13
_atom_site_aniso_U_12
W1 0.1513(13) 0.1205(12) 0.1201(10) -0.0147(8) 0.0563(10) -0.0250(10)
W2 0.1378(14) 0.224(2) 0.1422(12) -0.0585(12) 0.0549(11) 0.0170(13)
W3 0.1330(13) 0.1446(14) 0.1211(10) -0.0075(9) 0.0268(9) -0.0208(11)
W4 0.1576(14) 0.1516(13) 0.1025(8) 0.0117(9) 0.0518(9) 0.0027(13)
W5 0.1529(15) 0.1450(15) 0.1743(14) 0.0569(12) 0.0043(12) -0.0068(12)
W6 0.1612(19) 0.0958(15) 0.1514(17) 0.000 0.0600(15) 0.000
W7 0.294(4) 0.0973(19) 0.186(2) 0.000 -0.045(2) 0.000
Co1 0.100(4) 0.087(3) 0.087(3) 0.000 0.027(3) 0.000
Zn1 0.109(3) 0.097(3) 0.085(2) 0.000 0.018(2) 0.000
O1 0.151(13) 0.163(14) 0.148(12) 0.003(9) 0.038(9) 0.002(9)
O2 0.22(2) 0.22(2) 0.22(2) -0.009(10) 0.038(11) 0.005(10)
O3 0.19(2) 0.18(2) 0.145(16) -0.012(16) 0.103(17) -0.013(18)
O4 0.185(12) 0.198(13) 0.170(11) -0.014(9) 0.009(9) -0.005(9)
O5 0.185(16) 0.186(16) 0.188(15) 0.000 0.032(10) 0.000
O6 0.13(2) 0.23(3) 0.26(3) 0.05(2) 0.02(2) -0.036(19)
O7 0.189(10) 0.178(10) 0.165(9) -0.035(8) 0.037(8) 0.012(8)
O8 0.191(13) 0.189(13) 0.205(12) 0.004(9) 0.049(9) 0.014(9)
O9 0.205(14) 0.211(14) 0.204(13) 0.002(9) 0.042(9) -0.017(9)
O10 0.212(14) 0.196(14) 0.211(13) -0.026(9) 0.019(9) -0.013(9)
O11 0.193(12) 0.212(13) 0.210(12) 0.006(9) 0.057(9) 0.000(9)
O12 0.231(16) 0.248(16) 0.271(16) 0.018(10) 0.054(10) -0.014(10)
O13 0.250(16) 0.251(16) 0.244(15) -0.032(10) 0.050(10) 0.024(10)
O14 0.167(12) 0.186(12) 0.164(11) -0.006(9) 0.034(9) -0.030(9)
O15 0.102(17) 0.18(2) 0.20(2) -0.038(17) 0.023(15) -0.035(15)
O16 0.18(2) 0.18(2) 0.137(15) 0.025(16) 0.031(14) -0.040(18)
O17 0.15(2) 0.22(3) 0.17(2) -0.016(19) 0.011(17) 0.04(2)
O18 0.25(3) 0.19(3) 0.147(18) -0.017(16) 0.050(19) 0.07(2)
O19 0.189(10) 0.178(10) 0.165(9) -0.035(8) 0.037(8) 0.012(8)
O20 0.19(2) 0.19(2) 0.106(13) -0.017(14) 0.038(14) 0.004(18)
O21 0.151(13) 0.163(14) 0.148(12) 0.003(9) 0.038(9) 0.002(9)
O22 0.124(15) 0.120(15) 0.104(11) 0.015(10) 0.026(10) 0.009(11)
O23 0.16(3) 0.15(3) 0.23(3) 0.000 0.08(3) 0.000
O24 0.124(15) 0.120(15) 0.104(11) 0.015(10) 0.026(10) 0.009(11)
O25 0.155(19) 0.121(16) 0.089(12) -0.024(11) 0.008(13) -0.002(13)
O26 0.225(13) 0.229(13) 0.219(12) -0.005(9) 0.039(9) 0.003(9)
O27 0.211(14) 0.191(14) 0.200(13) 0.004(9) 0.013(9) -0.013(9)
N1 0.110(18) 0.088(18) 0.11(2) 0.037(15) 0.037(14) 0.012(15)
N2 0.063(13) 0.077(15) 0.091(14) 0.004(13) 0.013(11) -0.014(11)
N3 0.124(19) 0.110(18) 0.092(14) 0.004(12) 0.068(15) -0.015(15)
N4 0.087(9) 0.103(10) 0.084(8) 0.003(7) 0.020(8) 0.012(8)
C1 0.067(19) 0.18(3) 0.056(16) -0.024(19) -0.014(14) -0.006(19)
C2 0.083(18) 0.11(2) 0.066(15) -0.006(15) -0.003(13) -0.011(15)
C3 0.30(5) 0.08(2) 0.057(14) -0.005(15) 0.01(2) -0.03(2)
C4 0.27(4) 0.08(2) 0.11(2) -0.01(2) 0.02(3) 0.02(2)
C5 0.16(3) 0.12(3) 0.082(18) 0.035(18) 0.003(18) 0.06(2)
C6 0.089(18) 0.082(19) 0.122(19) 0.027(17) 0.050(16) 0.016(15)
C7 0.11(2) 0.088(19) 0.084(16) -0.007(15) 0.035(15) 0.037(16)
C8 0.084(19) 0.12(3) 0.081(18) 0.011(19) 0.029(14) 0.014(19)
C9 0.19(3) 0.058(18) 0.10(2) -0.006(16) 0.04(2) -0.007(19)
C10 0.14(3) 0.10(2) 0.084(16) 0.034(18) 0.029(17) 0.024(19)
C11 0.11(3) 0.14(3) 0.13(2) -0.04(2) 0.07(2) -0.07(2)
C12 0.106(11) 0.097(11) 0.098(10) 0.008(9) 0.013(9) 0.005(9)
C13 0.114(12) 0.118(12) 0.088(10) -0.001(9) 0.023(9) 0.005(9)
C14 0.121(12) 0.129(13) 0.114(11) 0.001(9) 0.033(9) 0.016(9)
C15 0.14(4) 0.44(9) 0.28(5) 0.22(6) 0.03(4) -0.04(4)
C16 0.112(12) 0.110(12) 0.114(11) 0.001(9) 0.018(9) 0.010(9)
C17 0.18(4) 0.37(7) 0.10(2) 0.01(3) 0.00(2) 0.19(4)
C18 0.164(13) 0.167(13) 0.161(12) 0.002(9) 0.028(9) 0.009(9)
C19 0.164(13) 0.167(13) 0.161(12) 0.002(9) 0.028(9) 0.009(9)
C20 0.225(13) 0.229(13) 0.219(12) -0.005(9) 0.039(9) 0.003(9)
C21 0.225(13) 0.229(13) 0.219(12) -0.005(9) 0.039(9) 0.003(9)

loop_
_atom_type_symbol
_atom_type_description
_atom_type_scat_dispersion_real
_atom_type_scat_dispersion_imag
_atom_type_scat_source
C C 0.0033 0.0016 'International Tables Vol C Tables 4.2.6.8 and 6.1.1.4'
H H 0.0000 0.0000 'International Tables Vol C Tables 4.2.6.8 and 6.1.1.4'
N N 0.0061 0.0033 'International Tables Vol C Tables 4.2.6.8 and 6.1.1.4'
O O 0.0106 0.0060 'International Tables Vol C Tables 4.2.6.8 and 6.1.1.4'
Co Co 0.3494 0.9721 'International Tables Vol C Tables 4.2.6.8 and 6.1.1.4'
Zn Zn 0.2839 1.4301 'International Tables Vol C Tables 4.2.6.8 and 6.1.1.4'
W W -0.8490 6.8722 'International Tables Vol C Tables 4.2.6.8 and 6.1.1.4'

loop_
_geom_angle_atom_site_label_1
_geom_angle_atom_site_label_2
_geom_angle_atom_site_label_3
_geom_angle
_geom_angle_site_symmetry_1
_geom_angle_site_symmetry_3
O6 W1 O19 93.6(14) . .
O6 W1 O4 101.8(14) . .
O19 W1 O4 164.6(11) . .
O6 W1 O18 96.6(13) . .
O19 W1 O18 94.0(11) . .
O4 W1 O18 84.2(11) . .
O6 W1 O17 103.8(13) . .
O19 W1 O17 86.7(11) . .
O4 W1 O17 89.8(11) . .
O18 W1 O17 159.5(12) . .
O6 W1 O2 152.7(14) . .
O19 W1 O2 68.4(9) . .
O4 W1 O2 97.2(12) . .
O18 W1 O2 65.8(8) . .
O17 W1 O2 95.7(11) . .
O6 W1 O21 149.0(13) . .
O19 W1 O21 106.4(13) . .
O4 W1 O21 59.7(13) . .
O18 W1 O21 105.2(12) . .
O17 W1 O21 55.4(13) . .
O2 W1 O21 58.4(9) . .
O20 W2 O9 106.3(12) . .
O20 W2 O14 98.3(12) . .
O9 W2 O14 83.7(11) . .
O20 W2 O4 103.8(12) . .
O9 W2 O4 85.2(12) . .
O14 W2 O4 157.3(10) . .
O20 W2 O10 102.9(11) . .
O9 W2 O10 150.6(13) . .
O14 W2 O10 89.2(12) . .
O4 W2 O10 90.8(12) . .
O20 W2 O21 150.6(10) . .
O9 W2 O21 96.6(13) . .
O14 W2 O21 102.3(13) . .
O4 W2 O21 59.4(14) . .
O10 W2 O21 57.1(13) . .
O20 W2 O22 147.4(9) . 2_655
O9 W2 O22 54.8(11) . 2_655
O14 W2 O22 56.7(10) . 2_655
O4 W2 O22 100.8(10) . 2_655
O10 W2 O22 97.6(10) . 2_655
O21 W2 O22 61.7(7) . 2_655
O15 W3 O3 102.2(13) . 2_655
O15 W3 O9 104.7(12) . 2_655
O3 W3 O9 87.0(11) 2_655 2_655
O15 W3 O8 102.5(12) . .
O3 W3 O8 88.6(10) 2_655 .
O9 W3 O8 152.8(13) 2_655 .
O15 W3 O11 98.1(13) . .
O3 W3 O11 159.7(12) 2_655 .
O9 W3 O11 88.8(12) 2_655 .
O8 W3 O11 86.1(11) . .
O15 W3 O1 153.7(10) . .
O3 W3 O1 94.0(13) 2_655 .
O9 W3 O1 96.6(12) 2_655 .
O8 W3 O1 57.0(12) . .
O11 W3 O1 66.7(13) . .
O15 W3 O22 150.2(10) . .
O3 W3 O22 56.2(10) 2_655 .
O9 W3 O22 58.1(12) 2_655 .
O8 W3 O22 97.7(11) . .
O11 W3 O22 105.1(11) . .
O1 W3 O22 55.7(7) . .
O16 W4 O10 102.6(13) . .
O16 W4 O17 102.9(11) . .
O10 W4 O17 89.3(12) . .
O16 W4 O8 99.0(12) . .
O10 W4 O8 88.5(14) . .
O17 W4 O8 157.9(11) . .
O16 W4 O12 101.2(13) . .
O10 W4 O12 156.0(13) . .
O17 W4 O12 88.2(14) . .
O8 W4 O12 85.0(13) . .
O16 W4 O1 149.8(9) . .
O10 W4 O1 94.0(13) . .
O17 W4 O1 102.4(9) . .
O8 W4 O1 55.9(10) . .
O12 W4 O1 63.4(8) . .
O16 W4 O21 150.9(10) . .
O10 W4 O21 59.9(14) . .
O17 W4 O21 57.2(14) . .
O8 W4 O21 103.3(13) . .
O12 W4 O21 99.3(14) . .
O1 W4 O21 59.1(8) . .
O7 W5 O12 103.0(12) . .
O7 W5 O11 96.6(13) . .
O12 W5 O11 86.4(14) . .
O7 W5 O13 101.9(15) . 2_655
O12 W5 O13 90.7(15) . 2_655
O11 W5 O13 161.4(14) . 2_655
O7 W5 O18 97.2(11) . 2_655
O12 W5 O18 159.7(12) . 2_655
O11 W5 O18 89.7(10) . 2_655
O13 W5 O18 86.6(11) 2_655 2_655
O7 W5 O2 149.0(9) . 2_655
O12 W5 O2 102.3(12) . 2_655
O11 W5 O2 102.6(12) . 2_655
O13 W5 O2 60.0(13) 2_655 2_655
O18 W5 O2 59.3(7) 2_655 2_655
O7 W5 O1 147.5(9) . .
O12 W5 O1 57.2(9) . .
O11 W5 O1 59.5(11) . .
O13 W5 O1 103.7(12) 2_655 .
O18 W5 O1 104.0(10) 2_655 .
O2 W5 O1 63.2(5) 2_655 .
O5 W6 O14 99.2(8) . .
O5 W6 O14 99.2(8) . 2_655
O14 W6 O14 161.7(16) . 2_655
O5 W6 O3 101.4(7) . 2_655
O14 W6 O3 90.8(9) . 2_655
O14 W6 O3 85.6(9) 2_655 2_655
O5 W6 O3 101.4(7) . .
O14 W6 O3 85.6(9) . .
O14 W6 O3 90.8(9) 2_655 .
O3 W6 O3 157.2(14) 2_655 .
O5 W6 O22 151.8(6) . 2_655
O14 W6 O22 63.5(11) . 2_655
O14 W6 O22 99.5(11) 2_655 2_655
O3 W6 O22 100.9(10) 2_655 2_655
O3 W6 O22 57.5(10) . 2_655
O5 W6 O22 151.8(6) . .
O14 W6 O22 99.5(11) . .
O14 W6 O22 63.5(11) 2_655 .
O3 W6 O22 57.5(10) 2_655 .
O3 W6 O22 100.9(10) . .
O22 W6 O22 56.4(12) 2_655 .
O23 W7 O13 99.9(12) . 2_655
O23 W7 O13 99.9(12) . .
O13 W7 O13 160(2) 2_655 .
O23 W7 O19 100.2(6) . .
O13 W7 O19 88.8(12) 2_655 .
O13 W7 O19 87.7(12) . .
O23 W7 O19 100.2(6) . 2_655
O13 W7 O19 87.7(12) 2_655 2_655
O13 W7 O19 88.8(12) . 2_655
O19 W7 O19 159.6(13) . 2_655
O23 W7 O2 149.5(4) . .
O13 W7 O2 99.8(14) 2_655 .
O13 W7 O2 62.1(13) . .
O19 W7 O2 57.2(7) . .
O19 W7 O2 103.7(12) 2_655 .
O23 W7 O2 149.5(4) . 2_655
O13 W7 O2 62.1(13) 2_655 2_655
O13 W7 O2 99.8(14) . 2_655
O19 W7 O2 103.7(12) . 2_655
O19 W7 O2 57.2(7) 2_655 2_655
O2 W7 O2 61.1(8) . 2_655
O2 Co1 O2 75(2) 2_655 .
O2 Co1 O21 114(2) 2_655 .
O2 Co1 O21 66.8(19) . .
O2 Co1 O21 66.8(19) 2_655 2_655
O2 Co1 O21 114(2) . 2_655
O21 Co1 O21 179(3) . 2_655
O2 Co1 O1 81.7(15) 2_655 .
O2 Co1 O1 112.9(14) . .
O21 Co1 O1 68.2(17) . .
O21 Co1 O1 111.6(17) 2_655 .
O2 Co1 O1 112.9(14) 2_655 2_655
O2 Co1 O1 81.7(15) . 2_655
O21 Co1 O1 111.6(17) . 2_655
O21 Co1 O1 68.2(17) 2_655 2_655
O1 Co1 O1 162(2) . 2_655
O2 Co1 O22 112.8(15) 2_655 .
O2 Co1 O22 169.9(16) . .
O21 Co1 O22 103.3(18) . .
O21 Co1 O22 75.6(17) 2_655 .
O1 Co1 O22 63.1(14) . .
O1 Co1 O22 100.8(15) 2_655 .
O2 Co1 O22 169.9(16) 2_655 2_655
O2 Co1 O22 112.8(15) . 2_655
O21 Co1 O22 75.6(17) . 2_655
O21 Co1 O22 103.3(18) 2_655 2_655
O1 Co1 O22 100.8(15) . 2_655
O1 Co1 O22 63.1(14) 2_655 2_655
O22 Co1 O22 61(2) . 2_655
O24 Zn1 O24 112.7(12) 4_646 3_545
O24 Zn1 O27 104.2(11) 4_646 2_756
O24 Zn1 O27 104.1(10) 3_545 2_756
O24 Zn1 O27 104.1(10) 4_646 .
O24 Zn1 O27 104.2(11) 3_545 .
O27 Zn1 O27 127.6(17) 2_756 .
Co1 O1 W3 123.4(15) . .
Co1 O1 W4 116.3(15) . .
W3 O1 W4 111.0(9) . .
Co1 O1 W5 103.3(13) . .
W3 O1 W5 99.9(13) . .
W4 O1 W5 97.1(10) . .
Co1 O2 W1 121(2) . .
Co1 O2 W7 112.1(15) . .
W1 O2 W7 105.6(9) . .
Co1 O2 W5 111.3(13) . 2_655
W1 O2 W5 105.1(11) . 2_655
W7 O2 W5 99.2(14) . 2_655
W3 O3 W6 137.4(13) 2_655 .
W1 O4 W2 137.3(15) . .
W4 O8 W3 136.0(16) . .
W2 O9 W3 149.1(18) . 2_655
W4 O10 W2 138.6(17) . .
W5 O11 W3 133.7(16) . .
W5 O12 W4 142.0(16) . .
W7 O13 W5 138.3(19) . 2_655
W6 O14 W2 136.2(14) . .
W4 O17 W1 143.6(16) . .
W1 O18 W5 129.8(13) . 2_655
W1 O19 W7 128.8(12) . .
Co1 O21 W2 115(2) . .
Co1 O21 W4 115.1(18) . .
W2 O21 W4 104.3(15) . .
Co1 O21 W1 114(2) . .
W2 O21 W1 103.2(13) . .
W4 O21 W1 103.8(15) . .
Co1 O22 W6 121.4(16) . .
Co1 O22 W3 114.9(14) . .
W6 O22 W3 108.6(9) . .
Co1 O22 W2 107.2(12) . 2_655
W6 O22 W2 103.2(10) . 2_655
W3 O22 W2 98.0(11) . 2_655
C1 O24 Zn1 118.8(17) . 3_455
C21 O27 Zn1 124(3) . .
C8 N1 C9 110(2) . .
C8 N1 C5 126(2) . .
C9 N1 C5 124(2) . .
C8 N2 C10 107(2) . .
C8 N2 C11 129(2) . .
C10 N2 C11 123(3) . .
C13 N3 C12 108(3) . .
C13 N3 C11 124(2) . .
C12 N3 C11 126.6(19) . .
C12 N4 C16 129(2) . .
C12 N4 C14 106.1(19) . .
C16 N4 C14 123(2) . .
O25 C1 O24 126(3) . .
O25 C1 C2 117(3) . .
O24 C1 C2 116(2) . .
C3 C2 C7 120.0 . .
C3 C2 C1 122.0(18) . .
C7 C2 C1 118.0(18) . .
C4 C3 C2 120.0 . .
C3 C4 C5 120.0 . .
C6 C5 C4 120.0 . .
C6 C5 N1 122.1(16) . .
C4 C5 N1 117.5(16) . .
C5 C6 C7 120.0 . .
C6 C7 C2 120.0 . .
N1 C8 N2 109(2) . .
C10 C9 N1 106.4(19) . .
C9 C10 N2 108(2) . .
N2 C11 N3 116(2) . .
N4 C12 N3 110(2) . .
N3 C13 C14 110(2) . .
C13 C14 N4 103.5(18) . .
C16 C15 C20 120.0 . .
N4 C16 C15 119.1(19) . .
N4 C16 C17 120.6(19) . .
C15 C16 C17 120.0 . .
C16 C17 C18 120.0 . .
C19 C18 C17 120.0 . .
C20 C19 C18 120.0 . .
C20 C19 C21 121(2) . .
C18 C19 C21 119(2) . .
C19 C20 C15 120.0 . .
O27 C21 O26 115(3) . .
O27 C21 C19 134(4) . .
O26 C21 C19 110(3) . .

loop_
_geom_bond_atom_site_label_1
_geom_bond_atom_site_label_2
_geom_bond_distance
_geom_bond_site_symmetry_2
W1 O6 1.60(2) .
W1 O19 1.68(2) .
W1 O4 1.82(3) .
W1 O18 1.83(2) .
W1 O17 1.89(3) .
W1 O2 2.09(4) .
W1 O21 2.24(5) .
W2 O20 1.60(2) .
W2 O9 1.81(3) .
W2 O14 1.89(2) .
W2 O4 1.91(3) .
W2 O10 1.98(3) .
W2 O21 2.19(4) .
W2 O22 2.39(3) 2_655
W3 O15 1.57(2) .
W3 O3 1.78(3) 2_655
W3 O9 1.81(3) 2_655
W3 O8 1.92(3) .
W3 O11 1.97(3) .
W3 O1 2.06(3) .
W3 O22 2.24(3) .
W4 O16 1.616(19) .
W4 O10 1.73(3) .
W4 O17 1.78(3) .
W4 O8 1.85(3) .
W4 O12 1.88(4) .
W4 O1 2.17(3) .
W4 O21 2.20(4) .
W5 O7 1.58(3) .
W5 O12 1.82(3) .
W5 O11 1.83(3) .
W5 O13 1.95(4) 2_655
W5 O18 2.01(2) 2_655
W5 O2 2.29(3) 2_655
W5 O1 2.49(4) .
W6 O5 1.49(4) .
W6 O14 1.88(2) .
W6 O14 1.88(2) 2_655
W6 O3 1.96(3) 2_655
W6 O3 1.96(3) .
W6 O22 2.06(3) 2_655
W6 O22 2.06(3) .
W7 O23 1.57(4) .
W7 O13 1.78(4) 2_655
W7 O13 1.78(4) .
W7 O19 2.18(2) .
W7 O19 2.18(2) 2_655
W7 O2 2.29(4) .
W7 O2 2.29(4) 2_655
Co1 O2 1.914(10) 2_655
Co1 O2 1.914(10) .
Co1 O21 1.921(10) .
Co1 O21 1.921(10) 2_655
Co1 O1 1.923(10) .
Co1 O1 1.923(10) 2_655
Co1 O22 1.924(10) .
Co1 O22 1.924(10) 2_655
Zn1 O24 1.945(19) 4_646
Zn1 O24 1.945(19) 3_545
Zn1 O27 1.96(3) 2_756
Zn1 O27 1.96(3) .
O2 W5 2.29(3) 2_655
O3 W3 1.78(3) 2_655
O9 W3 1.81(3) 2_655
O13 W5 1.95(4) 2_655
O18 W5 2.01(2) 2_655
O22 W2 2.39(3) 2_655
O24 C1 1.26(3) .
O24 Zn1 1.945(19) 3_455
O25 C1 1.21(3) .
O26 C21 1.236(10) .
O27 C21 1.023(10) .
N1 C8 1.24(3) .
N1 C9 1.37(3) .
N1 C5 1.46(3) .
N2 C8 1.33(3) .
N2 C10 1.37(3) .
N2 C11 1.37(3) .
N3 C13 1.26(3) .
N3 C12 1.33(3) .
N3 C11 1.56(4) .
N4 C12 1.27(3) .
N4 C16 1.35(2) .
N4 C14 1.41(3) .
C1 C2 1.55(3) .
C2 C3 1.3900 .
C2 C7 1.3900 .
C3 C4 1.3900 .
C4 C5 1.3900 .
C5 C6 1.3900 .
C6 C7 1.3900 .
C9 C10 1.28(3) .
C13 C14 1.36(3) .
C15 C16 1.3900 .
C15 C20 1.3900 .
C16 C17 1.3900 .
C17 C18 1.3900 .
C18 C19 1.3900 .
C19 C20 1.3900 .
C19 C21 1.482(10) .

loop_
_platon_squeeze_void_nr
_platon_squeeze_void_average_x
_platon_squeeze_void_average_y
_platon_squeeze_void_average_z
_platon_squeeze_void_volume
_platon_squeeze_void_count_electrons
_platon_squeeze_void_content
1 -0.004 -0.003 -0.011 6684 1449 ' '
